data_2020731
loop_
_publ_author_name
'Desroches, Griffen'
'Bobev, Svilen'

_publ_section_title
;
 Synthesis and structure determination of Ce~6~Cd~23~Te: a new
 chalcogen-containing member of the <i>RE</i>~6~Cd~23~T family (<i>RE</i>
 is a rare-earth metal and T is a late group 14, 15 and 16 element)
;
_journal_coeditor_code FN3229
_journal_issue 2
_journal_name_full 'Acta Crystallographica Section C'
_journal_page_first 121
_journal_page_last 125
_journal_paper_doi 10.1107/S2053229617001243
_journal_volume 73
_journal_year 2017
_chemical_formula_iupac 'Ce6 Cd23 Te'
_chemical_formula_moiety 'Cd23 Ce6 Te'
_chemical_formula_sum 'Cd23 Ce6 Te'
_chemical_formula_weight 3553.52
_space_group_IT_number 225
_space_group_name_Hall '-F 4 2 3'
_space_group_name_H-M_alt 'F m -3 m'
_symmetry_cell_setting cubic
_symmetry_space_group_name_Hall '-F 4 2 3'
_symmetry_space_group_name_H-M 'F m -3 m'
_atom_sites_solution_primary direct
_atom_sites_solution_secondary difmap
_audit_creation_method SHELXL-97
_cell_angle_alpha 90.00
_cell_angle_beta 90.00
_cell_angle_gamma 90.00
_cell_formula_units_Z 4
_cell_length_a 14.1632(4)
_cell_length_b 14.1632(4)
_cell_length_c 14.1632(4)
_cell_measurement_reflns_used 787
_cell_measurement_temperature 200(2)
_cell_measurement_theta_max 33.15
_cell_measurement_theta_min 6.44
_cell_volume 2841.08(14)
_computing_cell_refinement
;
SAINT (Bruker, 2007)
;
_computing_data_collection
;
APEX2 (Bruker, 2007)
;
_computing_data_reduction
;
SAINT (Bruker, 2007)
;
_computing_molecular_graphics
;
CrystalMaker (Palmer, 2007)
;
_computing_publication_material
;
publCIF (Westrip, 2010)
;
_computing_structure_refinement
;
SHELXTL (Sheldrick, 2008)
;
_computing_structure_solution
;
SHELXS97 (Sheldrick, 2008)
;
_diffrn_ambient_temperature 200(2)
_diffrn_measured_fraction_theta_full 0.982
_diffrn_measured_fraction_theta_max 0.982
_diffrn_measurement_device_type 'Bruker APEXII CCD area detector'
_diffrn_measurement_method '\f and \w scans'
_diffrn_radiation_monochromator graphite
_diffrn_radiation_source 'fine-focus sealed tube'
_diffrn_radiation_type MoK\a
_diffrn_radiation_wavelength 0.71073
_diffrn_reflns_av_R_equivalents 0.0368
_diffrn_reflns_av_sigmaI/netI 0.0187
_diffrn_reflns_limit_h_max 15
_diffrn_reflns_limit_h_min -19
_diffrn_reflns_limit_k_max 21
_diffrn_reflns_limit_k_min -21
_diffrn_reflns_limit_l_max 16
_diffrn_reflns_limit_l_min -12
_diffrn_reflns_number 2478
_diffrn_reflns_theta_full 33.15
_diffrn_reflns_theta_max 33.15
_diffrn_reflns_theta_min 6.28
_exptl_absorpt_coefficient_mu 27.159
_exptl_absorpt_correction_T_max 0.4499
_exptl_absorpt_correction_T_min 0.2972
_exptl_absorpt_correction_type multi-scan
_exptl_absorpt_process_details
;
(SADABS; Bruker, 2008)
;
_exptl_crystal_colour silver
_exptl_crystal_density_diffrn 8.308
_exptl_crystal_density_method 'not measured'
_exptl_crystal_description irregular
_exptl_crystal_F_000 6016
_exptl_crystal_size_max 0.06
_exptl_crystal_size_mid 0.06
_exptl_crystal_size_min 0.04
_refine_diff_density_max 1.018
_refine_diff_density_min -1.188
_refine_ls_extinction_coef 0.000095(7)
_refine_ls_extinction_expression Fc^*^=kFc[1+0.001xFc^2^\l^3^/sin(2\q)]^-1/4^
_refine_ls_extinction_method
;
SHELXTL (Sheldrick, 2008)
;
_refine_ls_goodness_of_fit_ref 1.164
_refine_ls_matrix_type full
_refine_ls_number_parameters 16
_refine_ls_number_reflns 322
_refine_ls_number_restraints 0
_refine_ls_restrained_S_all 1.164
_refine_ls_R_factor_all 0.0214
_refine_ls_R_factor_gt 0.0189
_refine_ls_shift/su_max 0.001
_refine_ls_shift/su_mean 0.000
_refine_ls_structure_factor_coef Fsqd
_refine_ls_weighting_details 'calc w=1/[\s^2^(Fo^2^)+(0.0185P)^2^+11.5663P] where P=(Fo^2^+2Fc^2^)/3'
_refine_ls_weighting_scheme calc
_refine_ls_wR_factor_gt 0.0417
_refine_ls_wR_factor_ref 0.0423
_reflns_number_gt 304
_reflns_number_total 322
_reflns_threshold_expression >2sigma(I)
_cod_data_source_file fn3229sup1.cif
_cod_data_source_block I
_cod_original_cell_volume 2841.09(14)
_cod_database_code 2020731

loop_
_symmetry_equiv_pos_as_xyz
'x, y, z'
'-x, -y, z'
'-x, y, -z'
'x, -y, -z'
'z, x, y'
'z, -x, -y'
'-z, -x, y'
'-z, x, -y'
'y, z, x'
'-y, z, -x'
'y, -z, -x'
'-y, -z, x'
'y, x, -z'
'-y, -x, -z'
'y, -x, z'
'-y, x, z'
'x, z, -y'
'-x, z, y'
'-x, -z, -y'
'x, -z, y'
'z, y, -x'
'z, -y, x'
'-z, y, x'
'-z, -y, -x'
'x, y+1/2, z+1/2'
'-x, -y+1/2, z+1/2'
'-x, y+1/2, -z+1/2'
'x, -y+1/2, -z+1/2'
'z, x+1/2, y+1/2'
'z, -x+1/2, -y+1/2'
'-z, -x+1/2, y+1/2'
'-z, x+1/2, -y+1/2'
'y, z+1/2, x+1/2'
'-y, z+1/2, -x+1/2'
'y, -z+1/2, -x+1/2'
'-y, -z+1/2, x+1/2'
'y, x+1/2, -z+1/2'
'-y, -x+1/2, -z+1/2'
'y, -x+1/2, z+1/2'
'-y, x+1/2, z+1/2'
'x, z+1/2, -y+1/2'
'-x, z+1/2, y+1/2'
'-x, -z+1/2, -y+1/2'
'x, -z+1/2, y+1/2'
'z, y+1/2, -x+1/2'
'z, -y+1/2, x+1/2'
'-z, y+1/2, x+1/2'
'-z, -y+1/2, -x+1/2'
'x+1/2, y, z+1/2'
'-x+1/2, -y, z+1/2'
'-x+1/2, y, -z+1/2'
'x+1/2, -y, -z+1/2'
'z+1/2, x, y+1/2'
'z+1/2, -x, -y+1/2'
'-z+1/2, -x, y+1/2'
'-z+1/2, x, -y+1/2'
'y+1/2, z, x+1/2'
'-y+1/2, z, -x+1/2'
'y+1/2, -z, -x+1/2'
'-y+1/2, -z, x+1/2'
'y+1/2, x, -z+1/2'
'-y+1/2, -x, -z+1/2'
'y+1/2, -x, z+1/2'
'-y+1/2, x, z+1/2'
'x+1/2, z, -y+1/2'
'-x+1/2, z, y+1/2'
'-x+1/2, -z, -y+1/2'
'x+1/2, -z, y+1/2'
'z+1/2, y, -x+1/2'
'z+1/2, -y, x+1/2'
'-z+1/2, y, x+1/2'
'-z+1/2, -y, -x+1/2'
'x+1/2, y+1/2, z'
'-x+1/2, -y+1/2, z'
'-x+1/2, y+1/2, -z'
'x+1/2, -y+1/2, -z'
'z+1/2, x+1/2, y'
'z+1/2, -x+1/2, -y'
'-z+1/2, -x+1/2, y'
'-z+1/2, x+1/2, -y'
'y+1/2, z+1/2, x'
'-y+1/2, z+1/2, -x'
'y+1/2, -z+1/2, -x'
'-y+1/2, -z+1/2, x'
'y+1/2, x+1/2, -z'
'-y+1/2, -x+1/2, -z'
'y+1/2, -x+1/2, z'
'-y+1/2, x+1/2, z'
'x+1/2, z+1/2, -y'
'-x+1/2, z+1/2, y'
'-x+1/2, -z+1/2, -y'
'x+1/2, -z+1/2, y'
'z+1/2, y+1/2, -x'
'z+1/2, -y+1/2, x'
'-z+1/2, y+1/2, x'
'-z+1/2, -y+1/2, -x'
'-x, -y, -z'
'x, y, -z'
'x, -y, z'
'-x, y, z'
'-z, -x, -y'
'-z, x, y'
'z, x, -y'
'z, -x, y'
'-y, -z, -x'
'y, -z, x'
'-y, z, x'
'y, z, -x'
'-y, -x, z'
'y, x, z'
'-y, x, -z'
'y, -x, -z'
'-x, -z, y'
'x, -z, -y'
'x, z, y'
'-x, z, -y'
'-z, -y, x'
'-z, y, -x'
'z, -y, -x'
'z, y, x'
'-x, -y+1/2, -z+1/2'
'x, y+1/2, -z+1/2'
'x, -y+1/2, z+1/2'
'-x, y+1/2, z+1/2'
'-z, -x+1/2, -y+1/2'
'-z, x+1/2, y+1/2'
'z, x+1/2, -y+1/2'
'z, -x+1/2, y+1/2'
'-y, -z+1/2, -x+1/2'
'y, -z+1/2, x+1/2'
'-y, z+1/2, x+1/2'
'y, z+1/2, -x+1/2'
'-y, -x+1/2, z+1/2'
'y, x+1/2, z+1/2'
'-y, x+1/2, -z+1/2'
'y, -x+1/2, -z+1/2'
'-x, -z+1/2, y+1/2'
'x, -z+1/2, -y+1/2'
'x, z+1/2, y+1/2'
'-x, z+1/2, -y+1/2'
'-z, -y+1/2, x+1/2'
'-z, y+1/2, -x+1/2'
'z, -y+1/2, -x+1/2'
'z, y+1/2, x+1/2'
'-x+1/2, -y, -z+1/2'
'x+1/2, y, -z+1/2'
'x+1/2, -y, z+1/2'
'-x+1/2, y, z+1/2'
'-z+1/2, -x, -y+1/2'
'-z+1/2, x, y+1/2'
'z+1/2, x, -y+1/2'
'z+1/2, -x, y+1/2'
'-y+1/2, -z, -x+1/2'
'y+1/2, -z, x+1/2'
'-y+1/2, z, x+1/2'
'y+1/2, z, -x+1/2'
'-y+1/2, -x, z+1/2'
'y+1/2, x, z+1/2'
'-y+1/2, x, -z+1/2'
'y+1/2, -x, -z+1/2'
'-x+1/2, -z, y+1/2'
'x+1/2, -z, -y+1/2'
'x+1/2, z, y+1/2'
'-x+1/2, z, -y+1/2'
'-z+1/2, -y, x+1/2'
'-z+1/2, y, -x+1/2'
'z+1/2, -y, -x+1/2'
'z+1/2, y, x+1/2'
'-x+1/2, -y+1/2, -z'
'x+1/2, y+1/2, -z'
'x+1/2, -y+1/2, z'
'-x+1/2, y+1/2, z'
'-z+1/2, -x+1/2, -y'
'-z+1/2, x+1/2, y'
'z+1/2, x+1/2, -y'
'z+1/2, -x+1/2, y'
'-y+1/2, -z+1/2, -x'
'y+1/2, -z+1/2, x'
'-y+1/2, z+1/2, x'
'y+1/2, z+1/2, -x'
'-y+1/2, -x+1/2, z'
'y+1/2, x+1/2, z'
'-y+1/2, x+1/2, -z'
'y+1/2, -x+1/2, -z'
'-x+1/2, -z+1/2, y'
'x+1/2, -z+1/2, -y'
'x+1/2, z+1/2, y'
'-x+1/2, z+1/2, -y'
'-z+1/2, -y+1/2, x'
'-z+1/2, y+1/2, -x'
'z+1/2, -y+1/2, -x'
'z+1/2, y+1/2, x'

loop_
_atom_site_type_symbol
_atom_site_label
_atom_site_fract_x
_atom_site_fract_y
_atom_site_fract_z
_atom_site_U_iso_or_equiv
_atom_site_adp_type
_atom_site_calc_flag
_atom_site_refinement_flags
_atom_site_occupancy
_atom_site_symmetry_multiplicity
Ce Ce1 0.28073(4) 0.0000 0.0000 0.00895(13) Uani d S 1 8
Cd Cd1 0.33294(2) 0.33294(2) 0.33294(2) 0.01114(15) Uani d S 1 6
Cd Cd2 0.12339(3) 0.12339(3) 0.12339(3) 0.01144(14) Uani d S 1 6
Cd Cd3 0.0000 0.2500 0.2500 0.01013(15) Uani d S 1 8
Cd Cd4 0.0000 0.0000 0.0000 0.0167(4) Uani d S 1 48
Te Te1 0.5000 0.5000 0.5000 0.0094(3) Uani d S 1 48

loop_
_atom_site_aniso_label
_atom_site_aniso_U_11
_atom_site_aniso_U_22
_atom_site_aniso_U_33
_atom_site_aniso_U_12
_atom_site_aniso_U_13
_atom_site_aniso_U_23
Ce1 0.0102(2) 0.00832(16) 0.00832(16) 0.000 0.000 0.000
Cd1 0.01114(15) 0.01114(15) 0.01114(15) 0.00183(13) 0.00183(13) 0.00183(13)
Cd2 0.01144(14) 0.01144(14) 0.01144(14) 0.00104(12) 0.00104(12) 0.00104(12)
Cd3 0.0082(3) 0.01110(19) 0.01110(19) 0.000 0.000 0.0006(2)
Cd4 0.0167(4) 0.0167(4) 0.0167(4) 0.000 0.000 0.000
Te1 0.0094(3) 0.0094(3) 0.0094(3) 0.000 0.000 0.000

loop_
_atom_type_symbol
_atom_type_description
_atom_type_scat_dispersion_real
_atom_type_scat_dispersion_imag
_atom_type_scat_source
Cd Cd -0.8075 1.2024 'International Tables Vol C Tables 4.2.6.8 and 6.1.1.4'
Te Te -0.5308 1.6751 'International Tables Vol C Tables 4.2.6.8 and 6.1.1.4'
Ce Ce -0.2486 2.6331 'International Tables Vol C Tables 4.2.6.8 and 6.1.1.4'

loop_
_geom_angle_atom_site_label_1
_geom_angle_atom_site_label_2
_geom_angle_atom_site_label_3
_geom_angle_site_symmetry_1
_geom_angle_site_symmetry_3
_geom_angle
Te1 Ce1 Cd2 25_544 4 132.040(13)
Te1 Ce1 Cd2 25_544 99 132.040(13)
Cd2 Ce1 Cd2 4 99 63.357(14)
Te1 Ce1 Cd2 25_544 98 132.040(13)
Cd2 Ce1 Cd2 4 98 63.357(14)
Cd2 Ce1 Cd2 99 98 95.92(3)
Te1 Ce1 Cd2 25_544 . 132.040(13)
Cd2 Ce1 Cd2 4 . 95.92(3)
Cd2 Ce1 Cd2 99 . 63.357(14)
Cd2 Ce1 Cd2 98 . 63.357(14)
Te1 Ce1 Cd1 25_544 28 77.539(11)
Cd2 Ce1 Cd1 4 28 150.42(2)
Cd2 Ce1 Cd1 99 28 98.308(7)
Cd2 Ce1 Cd1 98 28 98.308(7)
Cd2 Ce1 Cd1 . 28 54.501(13)
Te1 Ce1 Cd1 25_544 25_544 77.539(11)
Cd2 Ce1 Cd1 4 25_544 54.501(13)
Cd2 Ce1 Cd1 99 25_544 98.308(7)
Cd2 Ce1 Cd1 98 25_544 98.308(7)
Cd2 Ce1 Cd1 . 25_544 150.42(2)
Cd1 Ce1 Cd1 28 25_544 155.08(2)
Te1 Ce1 Cd1 25_544 123_554 77.539(11)
Cd2 Ce1 Cd1 4 123_554 98.308(7)
Cd2 Ce1 Cd1 99 123_554 150.42(2)
Cd2 Ce1 Cd1 98 123_554 54.501(13)
Cd2 Ce1 Cd1 . 123_554 98.308(7)
Cd1 Ce1 Cd1 28 123_554 87.331(5)
Cd1 Ce1 Cd1 25_544 123_554 87.331(5)
Te1 Ce1 Cd1 25_544 122_545 77.539(11)
Cd2 Ce1 Cd1 4 122_545 98.308(7)
Cd2 Ce1 Cd1 99 122_545 54.501(13)
Cd2 Ce1 Cd1 98 122_545 150.42(2)
Cd2 Ce1 Cd1 . 122_545 98.308(7)
Cd1 Ce1 Cd1 28 122_545 87.331(5)
Cd1 Ce1 Cd1 25_544 122_545 87.331(5)
Cd1 Ce1 Cd1 123_554 122_545 155.08(2)
Te1 Ce1 Cd3 25_544 82_545 97.008(9)
Cd2 Ce1 Cd3 4 82_545 52.920(6)
Cd2 Ce1 Cd3 99 82_545 52.920(6)
Cd2 Ce1 Cd3 98 82_545 116.074(13)
Cd2 Ce1 Cd3 . 82_545 116.074(13)
Cd1 Ce1 Cd3 28 82_545 135.367(2)
Cd1 Ce1 Cd3 25_544 82_545 48.779(3)
Cd1 Ce1 Cd3 123_554 82_545 135.367(2)
Cd1 Ce1 Cd3 122_545 82_545 48.779(3)
Te1 Ce1 Cd3 25_544 6 97.008(9)
Cd2 Ce1 Cd3 4 6 52.920(6)
Cd2 Ce1 Cd3 99 6 116.074(13)
Cd2 Ce1 Cd3 98 6 52.920(6)
Cd2 Ce1 Cd3 . 6 116.074(13)
Cd1 Ce1 Cd3 28 6 135.367(2)
Cd1 Ce1 Cd3 25_544 6 48.779(3)
Cd1 Ce1 Cd3 123_554 6 48.779(3)
Cd1 Ce1 Cd3 122_545 6 135.367(2)
Cd3 Ce1 Cd3 82_545 6 89.147(2)
Te1 Ce1 Cd3 25_544 5 97.008(9)
Cd2 Ce1 Cd3 4 5 116.074(13)
Cd2 Ce1 Cd3 99 5 52.920(6)
Cd2 Ce1 Cd3 98 5 116.074(13)
Cd2 Ce1 Cd3 . 5 52.920(6)
Cd1 Ce1 Cd3 28 5 48.779(3)
Cd1 Ce1 Cd3 25_544 5 135.367(2)
Cd1 Ce1 Cd3 123_554 5 135.367(2)
Cd1 Ce1 Cd3 122_545 5 48.779(3)
Cd3 Ce1 Cd3 82_545 5 89.147(2)
Cd3 Ce1 Cd3 6 5 165.984(17)
Cd3 Cd1 Cd3 58 30 120.0
Cd3 Cd1 Cd3 58 74 120.0
Cd3 Cd1 Cd3 30 74 120.0
Cd3 Cd1 Cd2 58 28 61.828(3)
Cd3 Cd1 Cd2 30 28 61.828(3)
Cd3 Cd1 Cd2 74 28 161.35(2)
Cd3 Cd1 Cd2 58 51 61.828(3)
Cd3 Cd1 Cd2 30 51 161.35(2)
Cd3 Cd1 Cd2 74 51 61.828(3)
Cd2 Cd1 Cd2 28 51 110.092(12)
Cd3 Cd1 Cd2 58 74 161.35(2)
Cd3 Cd1 Cd2 30 74 61.828(3)
Cd3 Cd1 Cd2 74 74 61.828(3)
Cd2 Cd1 Cd2 28 74 110.092(12)
Cd2 Cd1 Cd2 51 74 110.092(12)
Cd3 Cd1 Cd1 58 74 54.927(12)
Cd3 Cd1 Cd1 30 74 106.942(10)
Cd3 Cd1 Cd1 74 74 106.942(10)
Cd2 Cd1 Cd1 28 74 57.526(10)
Cd2 Cd1 Cd1 51 74 57.526(10)
Cd2 Cd1 Cd1 74 74 106.422(13)
Cd3 Cd1 Cd1 58 28 106.942(10)
Cd3 Cd1 Cd1 30 28 106.942(10)
Cd3 Cd1 Cd1 74 28 54.927(12)
Cd2 Cd1 Cd1 28 28 106.422(13)
Cd2 Cd1 Cd1 51 28 57.526(10)
Cd2 Cd1 Cd1 74 28 57.526(10)
Cd1 Cd1 Cd1 74 28 60.0
Cd3 Cd1 Cd1 58 51 106.942(10)
Cd3 Cd1 Cd1 30 51 54.927(12)
Cd3 Cd1 Cd1 74 51 106.942(10)
Cd2 Cd1 Cd1 28 51 57.526(10)
Cd2 Cd1 Cd1 51 51 106.422(13)
Cd2 Cd1 Cd1 74 51 57.526(10)
Cd1 Cd1 Cd1 74 51 60.0
Cd1 Cd1 Cd1 28 51 60.0
Cd3 Cd1 Ce1 58 25 68.148(7)
Cd3 Cd1 Ce1 30 25 68.148(7)
Cd3 Cd1 Ce1 74 25 137.53(2)
Cd2 Cd1 Ce1 28 25 61.117(12)
Cd2 Cd1 Ce1 51 25 124.569(8)
Cd2 Cd1 Ce1 74 25 124.569(8)
Cd1 Cd1 Ce1 74 25 109.612(10)
Cd1 Cd1 Ce1 28 25 167.539(11)
Cd1 Cd1 Ce1 51 25 109.612(10)
Cd3 Cd1 Ce1 58 81 137.53(2)
Cd3 Cd1 Ce1 30 81 68.148(7)
Cd3 Cd1 Ce1 74 81 68.148(7)
Cd2 Cd1 Ce1 28 81 124.569(8)
Cd2 Cd1 Ce1 51 81 124.569(8)
Cd2 Cd1 Ce1 74 81 61.117(12)
Cd1 Cd1 Ce1 74 81 167.539(11)
Cd1 Cd1 Ce1 28 81 109.612(10)
Cd1 Cd1 Ce1 51 81 109.612(10)
Ce1 Cd1 Ce1 25 81 79.703(17)
Cd3 Cd1 Ce1 58 53 68.148(7)
Cd3 Cd1 Ce1 30 53 137.53(2)
Cd3 Cd1 Ce1 74 53 68.148(7)
Cd2 Cd1 Ce1 28 53 124.569(8)
Cd2 Cd1 Ce1 51 53 61.117(12)
Cd2 Cd1 Ce1 74 53 124.569(8)
Cd1 Cd1 Ce1 74 53 109.612(10)
Cd1 Cd1 Ce1 28 53 109.612(10)
Cd1 Cd1 Ce1 51 53 167.539(11)
Ce1 Cd1 Ce1 25 53 79.703(17)
Ce1 Cd1 Ce1 81 53 79.703(17)
Cd4 Cd2 Cd3 . 9 110.164(11)
Cd4 Cd2 Cd3 . . 110.164(11)
Cd3 Cd2 Cd3 9 . 108.770(11)
Cd4 Cd2 Cd3 . 5 110.164(11)
Cd3 Cd2 Cd3 9 5 108.770(11)
Cd3 Cd2 Cd3 . 5 108.770(11)
Cd4 Cd2 Cd1 . 28 141.686(13)
Cd3 Cd2 Cd1 9 28 55.844(7)
Cd3 Cd2 Cd1 . 28 108.15(2)
Cd3 Cd2 Cd1 5 28 55.844(7)
Cd4 Cd2 Cd1 . 51 141.686(13)
Cd3 Cd2 Cd1 9 51 55.844(7)
Cd3 Cd2 Cd1 . 51 55.844(7)
Cd3 Cd2 Cd1 5 51 108.15(2)
Cd1 Cd2 Cd1 28 51 64.95(2)
Cd4 Cd2 Cd1 . 74 141.686(13)
Cd3 Cd2 Cd1 9 74 108.15(2)
Cd3 Cd2 Cd1 . 74 55.844(7)
Cd3 Cd2 Cd1 5 74 55.844(7)
Cd1 Cd2 Cd1 28 74 64.95(2)
Cd1 Cd2 Cd1 51 74 64.95(2)
Cd4 Cd2 Ce1 . . 77.304(13)
Cd3 Cd2 Ce1 9 . 67.535(3)
Cd3 Cd2 Ce1 . . 172.53(2)
Cd3 Cd2 Ce1 5 . 67.535(3)
Cd1 Cd2 Ce1 28 . 64.382(13)
Cd1 Cd2 Ce1 51 . 118.349(12)
Cd1 Cd2 Ce1 74 . 118.349(12)
Cd4 Cd2 Ce1 . 9 77.304(13)
Cd3 Cd2 Ce1 9 9 172.53(2)
Cd3 Cd2 Ce1 . 9 67.535(3)
Cd3 Cd2 Ce1 5 9 67.535(3)
Cd1 Cd2 Ce1 28 9 118.349(12)
Cd1 Cd2 Ce1 51 9 118.349(12)
Cd1 Cd2 Ce1 74 9 64.382(13)
Ce1 Cd2 Ce1 . 9 115.312(9)
Cd4 Cd2 Ce1 . 5 77.304(13)
Cd3 Cd2 Ce1 9 5 67.535(3)
Cd3 Cd2 Ce1 . 5 67.535(3)
Cd3 Cd2 Ce1 5 5 172.53(2)
Cd1 Cd2 Ce1 28 5 118.349(12)
Cd1 Cd2 Ce1 51 5 64.382(13)
Cd1 Cd2 Ce1 74 5 118.349(12)
Ce1 Cd2 Ce1 . 5 115.312(9)
Ce1 Cd2 Ce1 9 5 115.312(9)
Cd1 Cd3 Cd1 171_455 51 180.0
Cd1 Cd3 Cd1 171_455 146_455 70.15(2)
Cd1 Cd3 Cd1 51 146_455 109.85(2)
Cd1 Cd3 Cd1 171_455 74 109.85(2)
Cd1 Cd3 Cd1 51 74 70.15(2)
Cd1 Cd3 Cd1 146_455 74 180.000(13)
Cd1 Cd3 Cd2 171_455 100 62.328(10)
Cd1 Cd3 Cd2 51 100 117.672(10)
Cd1 Cd3 Cd2 146_455 100 62.328(10)
Cd1 Cd3 Cd2 74 100 117.672(10)
Cd1 Cd3 Cd2 171_455 28 117.672(10)
Cd1 Cd3 Cd2 51 28 62.328(10)
Cd1 Cd3 Cd2 146_455 28 117.672(10)
Cd1 Cd3 Cd2 74 28 62.328(10)
Cd2 Cd3 Cd2 100 28 180.00(2)
Cd1 Cd3 Cd2 171_455 121 62.328(10)
Cd1 Cd3 Cd2 51 121 117.672(10)
Cd1 Cd3 Cd2 146_455 121 62.328(10)
Cd1 Cd3 Cd2 74 121 117.672(10)
Cd2 Cd3 Cd2 100 121 110.86(2)
Cd2 Cd3 Cd2 28 121 69.14(2)
Cd1 Cd3 Cd2 171_455 . 117.672(10)
Cd1 Cd3 Cd2 51 . 62.328(10)
Cd1 Cd3 Cd2 146_455 . 117.672(10)
Cd1 Cd3 Cd2 74 . 62.328(10)
Cd2 Cd3 Cd2 100 . 69.14(2)
Cd2 Cd3 Cd2 28 . 110.86(2)
Cd2 Cd3 Cd2 121 . 180.0
Cd1 Cd3 Ce1 171_455 129 116.927(9)
Cd1 Cd3 Ce1 51 129 63.073(9)
Cd1 Cd3 Ce1 146_455 129 63.073(9)
Cd1 Cd3 Ce1 74 129 116.927(9)
Cd2 Cd3 Ce1 100 129 120.455(8)
Cd2 Cd3 Ce1 28 129 59.545(8)
Cd2 Cd3 Ce1 121 129 59.545(8)
Cd2 Cd3 Ce1 . 129 120.455(8)
Cd1 Cd3 Ce1 171_455 5 116.927(9)
Cd1 Cd3 Ce1 51 5 63.073(9)
Cd1 Cd3 Ce1 146_455 5 63.073(9)
Cd1 Cd3 Ce1 74 5 116.927(9)
Cd2 Cd3 Ce1 100 5 59.545(8)
Cd2 Cd3 Ce1 28 5 120.455(8)
Cd2 Cd3 Ce1 121 5 120.455(8)
Cd2 Cd3 Ce1 . 5 59.545(8)
Ce1 Cd3 Ce1 129 5 75.984(17)
Cd1 Cd3 Ce1 171_455 125 63.073(9)
Cd1 Cd3 Ce1 51 125 116.927(9)
Cd1 Cd3 Ce1 146_455 125 116.927(9)
Cd1 Cd3 Ce1 74 125 63.073(9)
Cd2 Cd3 Ce1 100 125 120.455(8)
Cd2 Cd3 Ce1 28 125 59.545(8)
Cd2 Cd3 Ce1 121 125 59.545(8)
Cd2 Cd3 Ce1 . 125 120.455(8)
Ce1 Cd3 Ce1 129 125 104.016(17)
Ce1 Cd3 Ce1 5 125 180.0
Cd1 Cd3 Ce1 171_455 9 63.073(9)
Cd1 Cd3 Ce1 51 9 116.927(9)
Cd1 Cd3 Ce1 146_455 9 116.927(9)
Cd1 Cd3 Ce1 74 9 63.073(9)
Cd2 Cd3 Ce1 100 9 59.545(8)
Cd2 Cd3 Ce1 28 9 120.455(8)
Cd2 Cd3 Ce1 121 9 120.455(8)
Cd2 Cd3 Ce1 . 9 59.545(8)
Ce1 Cd3 Ce1 129 9 180.0
Ce1 Cd3 Ce1 5 9 104.016(17)
Ce1 Cd3 Ce1 125 9 75.984(17)
Cd2 Cd4 Cd2 97 . 180.00(3)
Cd2 Cd4 Cd2 97 100 109.5
Cd2 Cd4 Cd2 . 100 70.5
Cd2 Cd4 Cd2 97 2 70.5
Cd2 Cd4 Cd2 . 2 109.5
Cd2 Cd4 Cd2 100 2 70.5
Cd2 Cd4 Cd2 97 98 109.5
Cd2 Cd4 Cd2 . 98 70.5
Cd2 Cd4 Cd2 100 98 109.5
Cd2 Cd4 Cd2 2 98 180.00(3)
Cd2 Cd4 Cd2 97 3 70.5
Cd2 Cd4 Cd2 . 3 109.5
Cd2 Cd4 Cd2 100 3 70.5
Cd2 Cd4 Cd2 2 3 109.5
Cd2 Cd4 Cd2 98 3 70.5
Cd2 Cd4 Cd2 97 99 109.5
Cd2 Cd4 Cd2 . 99 70.5
Cd2 Cd4 Cd2 100 99 109.5
Cd2 Cd4 Cd2 2 99 70.5
Cd2 Cd4 Cd2 98 99 109.5
Cd2 Cd4 Cd2 3 99 180.00(3)
Cd2 Cd4 Cd2 97 4 70.5
Cd2 Cd4 Cd2 . 4 109.5
Cd2 Cd4 Cd2 100 4 180.00(2)
Cd2 Cd4 Cd2 2 4 109.5
Cd2 Cd4 Cd2 98 4 70.5
Cd2 Cd4 Cd2 3 4 109.5
Cd2 Cd4 Cd2 99 4 70.5
Ce1 Te1 Ce1 177_556 25 90.0
Ce1 Te1 Ce1 177_556 121_655 90.0
Ce1 Te1 Ce1 25 121_655 180.0
Ce1 Te1 Ce1 177_556 53 90.0
Ce1 Te1 Ce1 25 53 90.0
Ce1 Te1 Ce1 121_655 53 90.0
Ce1 Te1 Ce1 177_556 149_565 90.0
Ce1 Te1 Ce1 25 149_565 90.0
Ce1 Te1 Ce1 121_655 149_565 90.0
Ce1 Te1 Ce1 53 149_565 180.0
Ce1 Te1 Ce1 177_556 81 180.0
Ce1 Te1 Ce1 25 81 90.0
Ce1 Te1 Ce1 121_655 81 90.0
Ce1 Te1 Ce1 53 81 90.0
Ce1 Te1 Ce1 149_565 81 90.0

loop_
_geom_bond_atom_site_label_1
_geom_bond_atom_site_label_2
_geom_bond_site_symmetry_2
_geom_bond_distance
_geom_bond_publ_flag
Ce1 Te1 25_544 3.1056(6) y
Ce1 Cd2 4 3.3278(4) y
Ce1 Cd2 99 3.3278(4) ?
Ce1 Cd2 98 3.3278(4) ?
Ce1 Cd2 . 3.3278(4) ?
Ce1 Cd1 28 3.4269(4) y
Ce1 Cd1 25_544 3.4269(4) ?
Ce1 Cd1 123_554 3.4269(4) ?
Ce1 Cd1 122_545 3.4269(4) ?
Ce1 Cd3 82_545 3.56745(12) y
Ce1 Cd3 6 3.56745(12) ?
Ce1 Cd3 5 3.56745(12) ?
Cd1 Cd3 58 2.8911(3) y
Cd1 Cd3 30 2.8911(3) ?
Cd1 Cd3 74 2.8911(3) ?
Cd1 Cd2 28 3.0941(5) y
Cd1 Cd2 51 3.0941(5) ?
Cd1 Cd2 74 3.0941(5) ?
Cd1 Cd1 74 3.3225(10) y
Cd1 Cd1 28 3.3225(10) ?
Cd1 Cd1 51 3.3225(10) ?
Cd1 Ce1 25 3.4269(4) ?
Cd1 Ce1 81 3.4269(4) ?
Cd1 Ce1 53 3.4269(4) ?
Cd2 Cd4 . 3.0269(6) y
Cd2 Cd3 9 3.0798(2) ?
Cd2 Cd3 . 3.0798(2) y
Cd2 Cd3 5 3.0798(2) ?
Cd2 Cd1 28 3.0941(5) ?
Cd2 Cd1 51 3.0941(5) ?
Cd2 Cd1 74 3.0941(5) ?
Cd2 Ce1 9 3.3278(4) ?
Cd2 Ce1 5 3.3278(4) ?
Cd3 Cd1 171_455 2.8911(3) ?
Cd3 Cd1 51 2.8911(3) ?
Cd3 Cd1 146_455 2.8911(3) ?
Cd3 Cd1 74 2.8911(3) ?
Cd3 Cd2 100 3.0798(2) ?
Cd3 Cd2 28 3.0798(2) ?
Cd3 Cd2 121 3.0798(2) ?
Cd3 Ce1 129 3.56745(12) ?
Cd3 Ce1 5 3.56745(12) ?
Cd3 Ce1 125 3.56745(12) ?
Cd3 Ce1 9 3.56745(12) ?
Cd4 Cd2 97 3.0269(6) ?
Cd4 Cd2 100 3.0269(6) ?
Cd4 Cd2 2 3.0269(6) ?
Cd4 Cd2 98 3.0269(6) ?
Cd4 Cd2 3 3.0269(6) ?
Cd4 Cd2 99 3.0269(6) ?
Cd4 Cd2 4 3.0269(6) ?
Te1 Ce1 177_556 3.1056(5) ?
Te1 Ce1 25 3.1056(6) ?
Te1 Ce1 121_655 3.1056(6) ?
Te1 Ce1 53 3.1056(6) ?
Te1 Ce1 149_565 3.1056(6) ?
Te1 Ce1 81 3.1056(6) ?

_cod_database_fobs_code 2020731
